data_4107275
loop_
_publ_author_name
'J\"org Maurer'
'Michael Linseis'
'Biprajit Sarkar'
'Brigitte Schwederski'
'Mark Niemeyer'
'Wolfgang Kaim'
'Stanislav Z\'ali\<s'
'Chris Anson'
'Manfred Zabel'
'Rainer F. Winter'

_publ_section_title
;
 Ruthenium Complexes with Vinyl, Styryl, and Vinylpyrenyl Ligands: A Case
 of Non-innocence in Organometallic Chemistry
;
_journal_name_full 'Journal of the American Chemical Society'
_journal_page_first 259
_journal_page_last 268
_journal_paper_doi 10.1021/ja075547t
_journal_volume 130
_journal_year 2008
_chemical_compound_source 'see text'
_chemical_formula_moiety 'C49 H49 Cl O P2 Ru'
_chemical_formula_structural 'C49 H49 Cl O P2 Ru'
_chemical_formula_sum 'C49 H49 Cl O P2 Ru'
_chemical_formula_weight 852.34
_chemical_name_systematic ?
_space_group_IT_number 14
_symmetry_cell_setting monoclinic
_symmetry_Int_Tables_number 14
_symmetry_space_group_name_Hall '-P 2ybc'
_symmetry_space_group_name_H-M 'P 1 21/c 1'
_atom_sites_solution_hydrogens geom
_atom_sites_solution_primary direct
_atom_sites_solution_secondary difmap
_audit_creation_date 'Aug 07 08:56:33 2006'
_audit_creation_method 'PLATON <TABLE ACC> option'
_cell_angle_alpha 90
_cell_angle_beta 107.168(10)
_cell_angle_gamma 90
_cell_formula_units_Z 4
_cell_length_a 12.7029(10)
_cell_length_b 24.0572(15)
_cell_length_c 14.2748(13)
_cell_measurement_reflns_used 8000
_cell_measurement_temperature 123
_cell_measurement_theta_max 25.81
_cell_measurement_theta_min 1.88
_cell_volume 4168.0(6)
_computing_cell_refinement 'STOE (1998)'
_computing_data_collection 'STOE (1998)'
_computing_data_reduction 'STOE (1998)'
_computing_molecular_graphics 'PLATON (Spek, 1990)'
_computing_publication_material 'PLATON (Spek, 2003)'
_computing_structure_refinement 'SHELXL-97 (Sheldrick, 1997)'
_computing_structure_solution 'SIR-97 (Altomare, 1993)'
_diffrn_ambient_temperature 123(1)
_diffrn_measured_fraction_theta_full 0.996
_diffrn_measured_fraction_theta_max 0.996
_diffrn_measurement_device_type 'STOE-IPDS diffractometer'
_diffrn_measurement_method rotation
_diffrn_radiation_monochromator graphite
_diffrn_radiation_source 'fine-focus sealed tube'
_diffrn_radiation_type 'Mo K\a'
_diffrn_radiation_wavelength 0.71073
_diffrn_reflns_av_R_equivalents 0.0597
_diffrn_reflns_av_sigmaI/netI 0.0371
_diffrn_reflns_limit_h_max 15
_diffrn_reflns_limit_h_min -15
_diffrn_reflns_limit_k_max 29
_diffrn_reflns_limit_k_min -29
_diffrn_reflns_limit_l_max 17
_diffrn_reflns_limit_l_min -17
_diffrn_reflns_number 51871
_diffrn_reflns_reduction_process
;
;
_diffrn_reflns_theta_full 25.81
_diffrn_reflns_theta_max 25.81
_diffrn_reflns_theta_min 1.88
_diffrn_standards_decay_% 0
_diffrn_standards_interval_count 0
_diffrn_standards_interval_time 0
_diffrn_standards_number 0
_exptl_absorpt_coefficient_mu 0.553
_exptl_absorpt_correction_T_max 0.9310
_exptl_absorpt_correction_T_min 0.8046
_exptl_absorpt_correction_type analytical
_exptl_absorpt_process_details 'analytical from crystal shape (X-SHAPE, X-RED. STOE, 1996)'
_exptl_crystal_colour yellow
_exptl_crystal_density_diffrn 1.358
_exptl_crystal_density_method 'Not Measured'
_exptl_crystal_description 'flat prism'
_exptl_crystal_F_000 1768
_exptl_crystal_size_max 0.34
_exptl_crystal_size_mid 0.25
_exptl_crystal_size_min 0.10
_refine_diff_density_max 1.000
_refine_diff_density_min -0.406
_refine_diff_density_rms 0.080
_refine_ls_extinction_method none
_refine_ls_goodness_of_fit_ref 1.016
_refine_ls_hydrogen_treatment constr
_refine_ls_matrix_type full
_refine_ls_number_parameters 489
_refine_ls_number_reflns 8013
_refine_ls_number_restraints 0
_refine_ls_restrained_S_all 1.016
_refine_ls_R_factor_all 0.0537
_refine_ls_R_factor_gt 0.0385
_refine_ls_shift/su_max 0.000
_refine_ls_shift/su_mean 0.000
_refine_ls_structure_factor_coef Fsqd
_refine_ls_weighting_details 'calc w=1/[\s^2^(Fo^2^)+(0.0642P)^2^]         where P=(Fo^2^+2Fc^2^)/3'
_refine_ls_weighting_scheme calc
_refine_ls_wR_factor_gt 0.0935
_refine_ls_wR_factor_ref 0.0987
_reflns_number_gt 6186
_reflns_number_total 8013
_reflns_threshold_expression I>2\s(I)
_cod_data_source_file ja075547tsi20070921_093107.cif
_cod_data_source_block f152
_cod_original_sg_symbol_H-M 'P 21/c'
_cod_database_code 4107275

loop_
_symmetry_equiv_pos_site_id
_symmetry_equiv_pos_as_xyz
1 x,y,z
2 -x,1/2+y,1/2-z
3 -x,-y,-z
4 x,1/2-y,1/2+z

loop_
_atom_site_aniso_label
_atom_site_aniso_U_11
_atom_site_aniso_U_22
_atom_site_aniso_U_33
_atom_site_aniso_U_23
_atom_site_aniso_U_13
_atom_site_aniso_U_12
Ru1 0.0185(1) 0.0220(1) 0.0224(1) -0.0018(1) 0.0072(1) 0.0006(1)
Cl1 0.0371(4) 0.0367(4) 0.0362(4) -0.0040(3) 0.0130(3) -0.0019(3)
P1 0.0171(3) 0.0235(3) 0.0217(3) -0.0020(3) 0.0059(2) 0.0004(3)
P2 0.0205(3) 0.0200(3) 0.0238(3) -0.0009(3) 0.0090(3) 0.0007(2)
O1 0.0216(10) 0.0320(12) 0.0457(14) -0.0007(10) 0.0162(10) 0.0012(8)
C1 0.0290(16) 0.0241(16) 0.072(3) 0.0141(16) 0.0372(18) 0.0099(12)
C2 0.070(3) 0.076(3) 0.047(2) -0.002(2) 0.012(2) -0.009(2)
C3 0.082(3) 0.075(3) 0.043(2) 0.001(2) 0.003(2) -0.023(3)
C4 0.045(2) 0.070(3) 0.0421(19) 0.0039(18) 0.0176(16) 0.0007(18)
C5 0.0426(19) 0.058(2) 0.0398(18) 0.0019(16) 0.0164(15) 0.0010(16)
C6 0.0386(17) 0.045(2) 0.053(2) 0.0079(17) 0.0257(16) 0.0061(15)
C7 0.0313(16) 0.050(2) 0.0367(17) 0.0134(15) 0.0132(13) 0.0104(14)
C8 0.0361(17) 0.042(2) 0.059(2) -0.0005(16) 0.0242(16) 0.0014(14)
C9 0.0403(19) 0.068(3) 0.049(2) 0.0090(19) 0.0146(16) 0.0082(18)
C10 0.078(3) 0.059(3) 0.057(3) 0.010(2) 0.010(2) 0.008(2)
C11 0.083(3) 0.065(3) 0.079(3) 0.000(3) 0.021(3) 0.007(3)
C12 0.078(3) 0.074(3) 0.079(3) 0.024(3) 0.026(3) 0.022(3)
C13 0.108(4) 0.053(3) 0.099(4) 0.011(3) -0.008(3) -0.017(3)
C14 0.0214(12) 0.0342(15) 0.0213(13) -0.0049(11) 0.0069(10) -0.0005(11)
C15 0.0292(15) 0.0368(16) 0.0263(14) -0.0034(12) 0.0090(11) -0.0052(12)
C16 0.0392(17) 0.047(2) 0.0335(17) -0.0120(14) 0.0118(14) -0.0130(15)
C17 0.0297(16) 0.065(2) 0.0269(15) -0.0090(15) 0.0003(12) -0.0063(15)
C18 0.0351(16) 0.054(2) 0.0290(16) 0.0018(14) 0.0000(13) 0.0094(15)
C19 0.0281(14) 0.0345(16) 0.0312(15) -0.0020(13) 0.0042(12) 0.0010(12)
C20 0.0232(13) 0.0232(13) 0.0221(13) 0.0003(10) 0.0073(10) 0.0033(10)
C21 0.0214(13) 0.0320(15) 0.0361(15) -0.0040(12) 0.0088(11) -0.0001(11)
C22 0.0252(14) 0.0312(16) 0.0438(17) -0.0041(13) 0.0114(13) 0.0083(12)
C23 0.0339(15) 0.0282(15) 0.0361(16) -0.0043(12) 0.0121(13) 0.0063(12)
C24 0.0276(14) 0.0291(15) 0.0317(15) -0.0032(12) 0.0057(12) -0.0015(11)
C25 0.0209(12) 0.0289(14) 0.0288(14) -0.0024(11) 0.0063(11) 0.0021(11)
C26 0.0232(13) 0.0222(13) 0.0227(13) -0.0036(10) 0.0064(10) 0.0010(10)
C27 0.0232(13) 0.0258(14) 0.0322(15) -0.0014(11) 0.0084(11) 0.0023(11)
C28 0.0302(14) 0.0288(15) 0.0328(15) 0.0045(12) 0.0074(12) 0.0062(12)
C29 0.0384(16) 0.0276(15) 0.0314(15) 0.0056(12) 0.0154(13) 0.0037(12)
C30 0.0315(15) 0.0353(17) 0.0378(17) 0.0037(13) 0.0170(13) 0.0038(13)
C31 0.0255(14) 0.0333(16) 0.0291(14) 0.0034(12) 0.0108(11) 0.0073(11)
C32 0.0218(12) 0.0228(14) 0.0331(15) 0.0034(11) 0.0058(11) 0.0017(10)
C33 0.0348(15) 0.0280(15) 0.0286(15) 0.0022(12) 0.0053(12) -0.0022(12)
C34 0.0467(19) 0.0287(16) 0.0338(16) -0.0018(13) -0.0029(14) -0.0096(14)
C35 0.0317(16) 0.0305(17) 0.060(2) 0.0121(16) -0.0020(15) -0.0086(13)
C36 0.0308(16) 0.0386(19) 0.080(3) 0.0113(18) 0.0245(17) -0.0024(14)
C37 0.0378(16) 0.0254(15) 0.063(2) 0.0014(15) 0.0292(16) 0.0001(13)
C38 0.0250(13) 0.0324(15) 0.0262(14) -0.0033(12) 0.0112(11) 0.0013(11)
C39 0.0397(17) 0.0341(16) 0.0377(17) -0.0097(13) 0.0197(14) -0.0076(13)
C40 0.0473(19) 0.053(2) 0.049(2) -0.0252(17) 0.0251(17) -0.0118(16)
C41 0.0421(19) 0.081(3) 0.0283(17) -0.0102(18) 0.0113(14) 0.0017(18)
C42 0.054(2) 0.068(3) 0.0281(16) 0.0051(16) 0.0145(15) 0.0174(19)
C43 0.0430(17) 0.0428(19) 0.0329(16) 0.0025(14) 0.0158(14) 0.0115(14)
C44 0.0243(13) 0.0217(13) 0.0272(14) -0.0027(11) 0.0073(11) 0.0014(10)
C45 0.0286(14) 0.0271(14) 0.0367(16) 0.0028(12) 0.0131(12) 0.0020(11)
C46 0.0381(16) 0.0326(16) 0.0396(17) 0.0107(13) 0.0117(14) 0.0032(13)
C47 0.0286(15) 0.0288(15) 0.0447(18) 0.0043(13) 0.0045(13) 0.0050(12)
C48 0.0275(15) 0.0427(19) 0.058(2) 0.0109(16) 0.0193(15) 0.0090(14)
C49 0.0314(15) 0.0396(17) 0.0450(18) 0.0127(14) 0.0197(14) 0.0073(13)

loop_
_atom_site_label
_atom_site_type_symbol
_atom_site_thermal_displace_type
_atom_site_fract_x
_atom_site_fract_y
_atom_site_fract_z
_atom_site_occupancy
_atom_site_U_iso_or_equiv
_atom_site_calc_flag
_atom_site_refinement_flags
Ru1 Ru Uani 0.13195(2) 0.09611(1) 0.21473(1) 1.000 0.0207(1) . .
Cl1 Cl Uani 0.15357(6) 0.19892(3) 0.22743(6) 1.000 0.0362(2) . .
P1 P Uani 0.29709(5) 0.09229(3) 0.16768(5) 1.000 0.0207(2) . .
P2 P Uani -0.03385(5) 0.10366(3) 0.26096(5) 1.000 0.0209(2) . .
O1 O Uani 0.00655(17) 0.07292(9) 0.0147(2) 1.000 0.0318(7) . .
C1 C Uani 0.0486(3) 0.08171(13) 0.0826(3) 1.000 0.0369(13) . .
C2 C Uani 0.4692(4) 0.1729(2) 0.7249(3) 1.000 0.0655(16) . .
C3 C Uani 0.4115(4) 0.1818(2) 0.6175(3) 1.000 0.0700(16) . .
C4 C Uani 0.3577(3) 0.13091(19) 0.5613(3) 1.000 0.0513(14) . .
C5 C Uani 0.2946(3) 0.14373(16) 0.4552(3) 1.000 0.0459(11) . .
C6 C Uani 0.2475(3) 0.09500(15) 0.3949(3) 1.000 0.0429(11) . .
C7 C Uani 0.2171(3) 0.04894(15) 0.3571(2) 1.000 0.0387(10) . .
C8 C Uani 0.1612(3) 0.01663(15) 0.2743(3) 1.000 0.0435(11) . .
C9 C Uani 0.1465(3) -0.03719(18) 0.2581(3) 1.000 0.0521(14) . .
C10 C Uani 0.1888(4) -0.08189(19) 0.3312(3) 1.000 0.0668(17) . .
C11 C Uani 0.2582(5) -0.1238(2) 0.2965(4) 1.000 0.0763(17) . .
C12 C Uani 0.2022(4) -0.1544(2) 0.1997(4) 1.000 0.0764(17) . .
C13 C Uani 0.0975(5) -0.1785(2) 0.1940(5) 1.000 0.095(2) . .
C14 C Uani 0.4214(2) 0.10933(12) 0.26762(19) 1.000 0.0255(8) . .
C15 C Uani 0.4612(2) 0.16359(13) 0.2811(2) 1.000 0.0306(9) . .
C16 C Uani 0.5537(3) 0.17632(15) 0.3591(2) 1.000 0.0397(10) . .
C17 C Uani 0.6063(3) 0.13524(16) 0.4238(2) 1.000 0.0423(10) . .
C18 C Uani 0.5656(3) 0.08140(16) 0.4130(2) 1.000 0.0414(10) . .
C19 C Uani 0.4732(2) 0.06831(13) 0.3356(2) 1.000 0.0323(9) . .
C20 C Uani 0.3319(2) 0.02552(11) 0.12158(19) 1.000 0.0227(8) . .
C21 C Uani 0.4404(2) 0.01005(13) 0.1278(2) 1.000 0.0298(8) . .
C22 C Uani 0.4607(2) -0.03877(13) 0.0835(2) 1.000 0.0331(9) . .
C23 C Uani 0.3739(2) -0.07267(13) 0.0335(2) 1.000 0.0324(9) . .
C24 C Uani 0.2673(2) -0.05803(12) 0.0272(2) 1.000 0.0301(8) . .
C25 C Uani 0.2460(2) -0.00953(12) 0.0705(2) 1.000 0.0264(8) . .
C26 C Uani 0.3047(2) 0.13958(11) 0.06821(19) 1.000 0.0228(8) . .
C27 C Uani 0.2121(2) 0.16916(12) 0.0138(2) 1.000 0.0270(8) . .
C28 C Uani 0.2174(2) 0.20140(12) -0.0660(2) 1.000 0.0310(8) . .
C29 C Uani 0.3141(2) 0.20524(12) -0.0911(2) 1.000 0.0314(9) . .
C30 C Uani 0.4070(3) 0.17662(13) -0.0363(2) 1.000 0.0334(9) . .
C31 C Uani 0.4023(2) 0.14367(12) 0.0421(2) 1.000 0.0287(8) . .
C32 C Uani -0.1194(2) 0.04070(11) 0.2501(2) 1.000 0.0264(8) . .
C33 C Uani -0.1128(3) -0.00001(12) 0.1832(2) 1.000 0.0313(9) . .
C34 C Uani -0.1803(3) -0.04706(13) 0.1704(2) 1.000 0.0396(10) . .
C35 C Uani -0.2543(3) -0.05341(14) 0.2234(3) 1.000 0.0441(10) . .
C36 C Uani -0.2620(3) -0.01284(15) 0.2892(3) 1.000 0.0480(13) . .
C37 C Uani -0.1951(3) 0.03378(13) 0.3033(3) 1.000 0.0390(10) . .
C38 C Uani -0.0078(2) 0.12450(12) 0.3887(2) 1.000 0.0271(8) . .
C39 C Uani -0.0008(3) 0.18098(14) 0.4131(2) 1.000 0.0354(10) . .
C40 C Uani 0.0300(3) 0.19706(17) 0.5120(3) 1.000 0.0474(11) . .
C41 C Uani 0.0536(3) 0.15691(19) 0.5853(3) 1.000 0.0503(13) . .
C42 C Uani 0.0464(3) 0.10140(18) 0.5615(2) 1.000 0.0495(13) . .
C43 C Uani 0.0170(3) 0.08503(15) 0.4638(2) 1.000 0.0386(10) . .
C44 C Uani -0.1360(2) 0.15498(11) 0.1927(2) 1.000 0.0245(8) . .
C45 C Uani -0.1216(2) 0.18270(12) 0.1119(2) 1.000 0.0301(8) . .
C46 C Uani -0.2022(3) 0.21908(13) 0.0572(2) 1.000 0.0367(9) . .
C47 C Uani -0.2971(2) 0.22826(13) 0.0841(2) 1.000 0.0354(9) . .
C48 C Uani -0.3115(3) 0.20142(15) 0.1643(3) 1.000 0.0413(10) . .
C49 C Uani -0.2318(3) 0.16525(14) 0.2190(3) 1.000 0.0369(10) . .
H2A H Uiso 0.41450 0.16520 0.75930 1.000 0.0790 calc R
H2B H Uiso 0.51080 0.20640 0.75240 1.000 0.0790 calc R
H2C H Uiso 0.51980 0.14130 0.73280 1.000 0.0790 calc R
H3A H Uiso 0.46570 0.19650 0.58620 1.000 0.0840 calc R
H3B H Uiso 0.35430 0.21070 0.61130 1.000 0.0840 calc R
H4A H Uiso 0.30650 0.11460 0.59430 1.000 0.0620 calc R
H4B H Uiso 0.41520 0.10290 0.56270 1.000 0.0620 calc R
H5A H Uiso 0.23400 0.16970 0.45450 1.000 0.0550 calc R
H5B H Uiso 0.34480 0.16300 0.42440 1.000 0.0550 calc R
H9 H Uiso 0.10520 -0.04830 0.19390 1.000 0.0630 calc R
H10A H Uiso 0.12580 -0.10130 0.34430 1.000 0.0800 calc R
H10B H Uiso 0.23380 -0.06510 0.39350 1.000 0.0800 calc R
H11A H Uiso 0.28440 -0.15210 0.34860 1.000 0.0920 calc R
H11B H Uiso 0.32390 -0.10440 0.28910 1.000 0.0920 calc R
H12A H Uiso 0.19230 -0.12780 0.14480 1.000 0.0920 calc R
H12B H Uiso 0.25210 -0.18420 0.19060 1.000 0.0920 calc R
H13A H Uiso 0.10690 -0.20680 0.24530 1.000 0.1140 calc R
H13B H Uiso 0.06670 -0.19590 0.12950 1.000 0.1140 calc R
H13C H Uiso 0.04730 -0.14950 0.20320 1.000 0.1140 calc R
H15 H Uiso 0.42520 0.19200 0.23700 1.000 0.0370 calc R
H16 H Uiso 0.58070 0.21340 0.36780 1.000 0.0480 calc R
H17 H Uiso 0.67040 0.14390 0.47580 1.000 0.0510 calc R
H18 H Uiso 0.60080 0.05340 0.45850 1.000 0.0500 calc R
H19 H Uiso 0.44490 0.03150 0.32870 1.000 0.0390 calc R
H21 H Uiso 0.50020 0.03300 0.16230 1.000 0.0360 calc R
H22 H Uiso 0.53420 -0.04890 0.08760 1.000 0.0400 calc R
H23 H Uiso 0.38810 -0.10600 0.00350 1.000 0.0390 calc R
H24 H Uiso 0.20800 -0.08130 -0.00690 1.000 0.0360 calc R
H25 H Uiso 0.17200 0.00010 0.06550 1.000 0.0320 calc R
H27 H Uiso 0.14550 0.16730 0.03110 1.000 0.0320 calc R
H28 H Uiso 0.15380 0.22090 -0.10340 1.000 0.0370 calc R
H29 H Uiso 0.31720 0.22730 -0.14540 1.000 0.0380 calc R
H30 H Uiso 0.47400 0.17960 -0.05260 1.000 0.0400 calc R
H31 H Uiso 0.46580 0.12370 0.07830 1.000 0.0340 calc R
H33 H Uiso -0.06240 0.00410 0.14600 1.000 0.0380 calc R
H34 H Uiso -0.17510 -0.07490 0.12470 1.000 0.0470 calc R
H35 H Uiso -0.29960 -0.08550 0.21470 1.000 0.0530 calc R
H36 H Uiso -0.31360 -0.01690 0.32520 1.000 0.0580 calc R
H37 H Uiso -0.20060 0.06120 0.34940 1.000 0.0470 calc R
H39 H Uiso -0.01700 0.20840 0.36290 1.000 0.0420 calc R
H40 H Uiso 0.03480 0.23540 0.52890 1.000 0.0570 calc R
H41 H Uiso 0.07470 0.16790 0.65220 1.000 0.0600 calc R
H42 H Uiso 0.06140 0.07420 0.61190 1.000 0.0600 calc R
H43 H Uiso 0.01380 0.04660 0.44790 1.000 0.0460 calc R
H45 H Uiso -0.05640 0.17680 0.09360 1.000 0.0360 calc R
H46 H Uiso -0.19190 0.23750 0.00180 1.000 0.0440 calc R
H47 H Uiso -0.35210 0.25300 0.04700 1.000 0.0420 calc R
H48 H Uiso -0.37670 0.20770 0.18260 1.000 0.0500 calc R
H49 H Uiso -0.24250 0.14730 0.27480 1.000 0.0440 calc R

loop_
_atom_type_symbol
_atom_type_description
_atom_type_scat_dispersion_real
_atom_type_scat_dispersion_imag
_atom_type_scat_source
Ru Ru -1.2594 0.8363 'International Tables Vol C Tables 4.2.6.8 and 6.1.1.4'
P P 0.1023 0.0942 'International Tables Vol C Tables 4.2.6.8 and 6.1.1.4'
O O 0.0106 0.0060 'International Tables Vol C Tables 4.2.6.8 and 6.1.1.4'
Cl Cl 0.1484 0.1585 'International Tables Vol C Tables 4.2.6.8 and 6.1.1.4'
H H 0.0000 0.0000 'International Tables Vol C Tables 4.2.6.8 and 6.1.1.4'
C C 0.0033 0.0016 'International Tables Vol C Tables 4.2.6.8 and 6.1.1.4'

loop_
_exptl_crystal_face_index_h
_exptl_crystal_face_index_k
_exptl_crystal_face_index_l
_exptl_crystal_face_perp_dist
-1 -3 2 0.0448
1 -1 -3 0.1108
1 2 -1 0.0582
-1 0 0 0.1942
-3 -1 1 0.1516
1 3 1 0.1426
1 -2 -1 0.1379

loop_
_geom_angle_atom_site_label_1
_geom_angle_atom_site_label_2
_geom_angle_atom_site_label_3
_geom_angle
_geom_angle_publ_flag
Cl1 Ru1 P1 88.37(3) yes
Cl1 Ru1 P2 89.52(3) yes
Cl1 Ru1 C1 105.68(10) yes
Cl1 Ru1 C6 85.35(8) yes
Cl1 Ru1 C7 114.39(9) yes
Cl1 Ru1 C8 151.72(11) yes
P1 Ru1 P2 177.83(3) yes
P1 Ru1 C1 89.55(12) yes
P1 Ru1 C6 89.51(9) yes
P1 Ru1 C7 90.37(10) yes
P1 Ru1 C8 90.80(11) yes
P2 Ru1 C1 90.55(12) yes
P2 Ru1 C6 90.81(9) yes
P2 Ru1 C7 90.94(10) yes
P2 Ru1 C8 91.29(11) yes
C1 Ru1 C6 168.90(13) yes
C1 Ru1 C7 139.92(13) yes
C1 Ru1 C8 102.58(15) yes
C6 Ru1 C7 29.04(12) yes
C6 Ru1 C8 66.38(14) yes
C7 Ru1 C8 37.34(14) yes
Ru1 P1 C14 113.51(9) yes
Ru1 P1 C20 117.31(9) yes
Ru1 P1 C26 116.31(9) yes
C14 P1 C20 103.34(13) yes
C14 P1 C26 103.42(12) yes
C20 P1 C26 100.99(12) yes
Ru1 P2 C32 117.35(9) yes
Ru1 P2 C38 112.44(9) yes
Ru1 P2 C44 116.35(9) yes
C32 P2 C38 103.78(13) yes
C32 P2 C44 101.53(12) yes
C38 P2 C44 103.62(13) yes
Ru1 C1 O1 178.0(3) yes
C2 C3 C4 115.6(4) no
C3 C4 C5 112.8(4) no
C4 C5 C6 115.1(3) no
Ru1 C6 C5 126.4(3) yes
Ru1 C6 C7 63.9(2) yes
C5 C6 C7 169.7(4) no
Ru1 C7 C6 87.1(3) yes
Ru1 C7 C8 62.91(19) yes
C6 C7 C8 150.0(4) no
Ru1 C8 C7 79.8(2) yes
Ru1 C8 C9 146.3(3) yes
C7 C8 C9 134.0(4) no
C8 C9 C10 125.8(4) no
C9 C10 C11 112.2(4) no
C10 C11 C12 116.8(5) no
C11 C12 C13 114.8(5) no
P1 C14 C15 120.7(2) yes
P1 C14 C19 120.0(2) yes
C15 C14 C19 119.1(2) no
C14 C15 C16 120.2(3) no
C15 C16 C17 120.3(3) no
C16 C17 C18 120.2(3) no
C17 C18 C19 120.0(3) no
C14 C19 C18 120.2(3) no
P1 C20 C21 123.0(2) yes
P1 C20 C25 118.6(2) yes
C21 C20 C25 118.2(2) no
C20 C21 C22 120.3(3) no
C21 C22 C23 120.2(3) no
C22 C23 C24 120.0(3) no
C23 C24 C25 120.3(3) no
C20 C25 C24 121.0(2) no
P1 C26 C27 121.0(2) yes
P1 C26 C31 120.0(2) yes
C27 C26 C31 118.9(2) no
C26 C27 C28 120.1(2) no
C27 C28 C29 120.7(3) no
C28 C29 C30 119.6(3) no
C29 C30 C31 120.4(3) no
C26 C31 C30 120.5(3) no
P2 C32 C33 118.9(2) yes
P2 C32 C37 122.3(2) yes
C33 C32 C37 118.7(3) no
C32 C33 C34 120.1(3) no
C33 C34 C35 120.6(3) no
C34 C35 C36 119.5(3) no
C35 C36 C37 120.6(4) no
C32 C37 C36 120.5(3) no
P2 C38 C39 119.7(2) yes
P2 C38 C43 120.9(2) yes
C39 C38 C43 119.1(3) no
C38 C39 C40 119.8(3) no
C39 C40 C41 120.0(4) no
C40 C41 C42 120.4(4) no
C41 C42 C43 120.1(3) no
C38 C43 C42 120.7(3) no
P2 C44 C45 121.0(2) yes
P2 C44 C49 120.6(2) yes
C45 C44 C49 118.5(3) no
C44 C45 C46 120.7(3) no
C45 C46 C47 119.9(3) no
C46 C47 C48 119.8(3) no
C47 C48 C49 120.6(4) no
C44 C49 C48 120.6(3) no
C3 C2 H2A 109.00 no
C3 C2 H2B 109.00 no
C3 C2 H2C 109.00 no
H2A C2 H2B 109.00 no
H2A C2 H2C 109.00 no
H2B C2 H2C 110.00 no
C2 C3 H3A 108.00 no
C2 C3 H3B 108.00 no
C4 C3 H3A 108.00 no
C4 C3 H3B 108.00 no
H3A C3 H3B 107.00 no
C3 C4 H4A 109.00 no
C3 C4 H4B 109.00 no
C5 C4 H4A 109.00 no
C5 C4 H4B 109.00 no
H4A C4 H4B 108.00 no
C4 C5 H5A 109.00 no
C4 C5 H5B 109.00 no
C6 C5 H5A 108.00 no
C6 C5 H5B 108.00 no
H5A C5 H5B 108.00 no
C8 C9 H9 117.00 no
C10 C9 H9 117.00 no
C9 C10 H10A 109.00 no
C9 C10 H10B 109.00 no
C11 C10 H10A 109.00 no
C11 C10 H10B 109.00 no
H10A C10 H10B 108.00 no
C10 C11 H11A 108.00 no
C10 C11 H11B 108.00 no
C12 C11 H11A 108.00 no
C12 C11 H11B 108.00 no
H11A C11 H11B 107.00 no
C11 C12 H12A 109.00 no
C11 C12 H12B 109.00 no
C13 C12 H12A 109.00 no
C13 C12 H12B 109.00 no
H12A C12 H12B 107.00 no
C12 C13 H13A 109.00 no
C12 C13 H13B 109.00 no
C12 C13 H13C 110.00 no
H13A C13 H13B 109.00 no
H13A C13 H13C 110.00 no
H13B C13 H13C 110.00 no
C14 C15 H15 120.00 no
C16 C15 H15 120.00 no
C15 C16 H16 120.00 no
C17 C16 H16 120.00 no
C16 C17 H17 120.00 no
C18 C17 H17 120.00 no
C17 C18 H18 120.00 no
C19 C18 H18 120.00 no
C14 C19 H19 120.00 no
C18 C19 H19 120.00 no
C20 C21 H21 120.00 no
C22 C21 H21 120.00 no
C21 C22 H22 120.00 no
C23 C22 H22 120.00 no
C22 C23 H23 120.00 no
C24 C23 H23 120.00 no
C23 C24 H24 120.00 no
C25 C24 H24 120.00 no
C20 C25 H25 120.00 no
C24 C25 H25 119.00 no
C26 C27 H27 120.00 no
C28 C27 H27 120.00 no
C27 C28 H28 120.00 no
C29 C28 H28 120.00 no
C28 C29 H29 120.00 no
C30 C29 H29 120.00 no
C29 C30 H30 120.00 no
C31 C30 H30 120.00 no
C26 C31 H31 120.00 no
C30 C31 H31 120.00 no
C32 C33 H33 120.00 no
C34 C33 H33 120.00 no
C33 C34 H34 120.00 no
C35 C34 H34 120.00 no
C34 C35 H35 120.00 no
C36 C35 H35 120.00 no
C35 C36 H36 120.00 no
C37 C36 H36 120.00 no
C32 C37 H37 120.00 no
C36 C37 H37 120.00 no
C38 C39 H39 120.00 no
C40 C39 H39 120.00 no
C39 C40 H40 120.00 no
C41 C40 H40 120.00 no
C40 C41 H41 120.00 no
C42 C41 H41 120.00 no
C41 C42 H42 120.00 no
C43 C42 H42 120.00 no
C38 C43 H43 120.00 no
C42 C43 H43 120.00 no
C44 C45 H45 120.00 no
C46 C45 H45 120.00 no
C45 C46 H46 120.00 no
C47 C46 H46 120.00 no
C46 C47 H47 120.00 no
C48 C47 H47 120.00 no
C47 C48 H48 120.00 no
C49 C48 H48 120.00 no
C44 C49 H49 120.00 no
C48 C49 H49 120.00 no

loop_
_geom_bond_atom_site_label_1
_geom_bond_atom_site_label_2
_geom_bond_distance
_geom_bond_publ_flag
Ru1 Cl1 2.4892(8) yes
Ru1 P1 2.3857(7) yes
Ru1 P2 2.3927(7) yes
Ru1 C1 1.903(4) yes
Ru1 C6 2.558(4) yes
Ru1 C7 2.300(3) yes
Ru1 C8 2.081(4) yes
P1 C14 1.835(3) yes
P1 C20 1.839(3) yes
P1 C26 1.844(3) yes
P2 C32 1.844(3) yes
P2 C38 1.825(3) yes
P2 C44 1.847(3) yes
O1 C1 0.982(5) yes
C2 C3 1.507(6) no
C3 C4 1.512(6) no
C4 C5 1.521(6) no
C5 C6 1.473(5) no
C6 C7 1.243(5) no
C7 C8 1.418(5) no
C8 C9 1.319(6) no
C9 C10 1.484(6) no
C10 C11 1.516(8) no
C11 C12 1.542(8) no
C12 C13 1.431(8) no
C14 C15 1.393(4) no
C14 C19 1.404(4) no
C15 C16 1.394(4) no
C16 C17 1.383(5) no
C17 C18 1.386(5) no
C18 C19 1.390(4) no
C20 C21 1.405(4) no
C20 C25 1.401(4) no
C21 C22 1.394(4) no
C22 C23 1.388(4) no
C23 C24 1.376(4) no
C24 C25 1.384(4) no
C26 C27 1.398(4) no
C26 C31 1.400(4) no
C27 C28 1.396(4) no
C28 C29 1.380(4) no
C29 C30 1.391(4) no
C30 C31 1.387(4) no
C32 C33 1.388(4) no
C32 C37 1.400(5) no
C33 C34 1.399(5) no
C34 C35 1.378(5) no
C35 C36 1.378(5) no
C36 C37 1.386(5) no
C38 C39 1.399(4) no
C38 C43 1.397(4) no
C39 C40 1.404(5) no
C40 C41 1.390(6) no
C41 C42 1.374(6) no
C42 C43 1.390(4) no
C44 C45 1.390(4) no
C44 C49 1.397(5) no
C45 C46 1.397(4) no
C46 C47 1.387(5) no
C47 C48 1.373(5) no
C48 C49 1.388(5) no
C2 H2A 0.9800 no
C2 H2B 0.9800 no
C2 H2C 0.9800 no
C3 H3A 0.9900 no
C3 H3B 0.9900 no
C4 H4A 0.9900 no
C4 H4B 0.9900 no
C5 H5A 0.9900 no
C5 H5B 0.9900 no
C9 H9 0.9500 no
C10 H10A 0.9900 no
C10 H10B 0.9900 no
C11 H11A 0.9900 no
C11 H11B 0.9900 no
C12 H12A 0.9900 no
C12 H12B 0.9900 no
C13 H13A 0.9800 no
C13 H13B 0.9800 no
C13 H13C 0.9800 no
C15 H15 0.9500 no
C16 H16 0.9500 no
C17 H17 0.9500 no
C18 H18 0.9500 no
C19 H19 0.9500 no
C21 H21 0.9500 no
C22 H22 0.9500 no
C23 H23 0.9500 no
C24 H24 0.9500 no
C25 H25 0.9500 no
C27 H27 0.9500 no
C28 H28 0.9500 no
C29 H29 0.9500 no
C30 H30 0.9500 no
C31 H31 0.9500 no
C33 H33 0.9500 no
C34 H34 0.9500 no
C35 H35 0.9500 no
C36 H36 0.9500 no
C37 H37 0.9500 no
C39 H39 0.9500 no
C40 H40 0.9500 no
C41 H41 0.9500 no
C42 H42 0.9500 no
C43 H43 0.9500 no
C45 H45 0.9500 no
C46 H46 0.9500 no
C47 H47 0.9500 no
C48 H48 0.9500 no
C49 H49 0.9500 no

loop_
_geom_contact_atom_site_label_1
_geom_contact_atom_site_label_2
_geom_contact_distance
_geom_contact_site_symmetry_2
_geom_contact_publ_flag
Ru1 H25 3.2800 . no
Ru1 H27 3.1800 . no
Ru1 H33 3.2400 . no
Ru1 H45 3.1700 . no
Cl1 P1 3.3985(11) . no
Cl1 P2 3.4383(11) . no
Cl1 C1 3.518(4) . no
Cl1 C5 3.479(4) . no
Cl1 C6 3.421(4) . no
Cl1 C27 3.421(3) . no
Cl1 C45 3.419(3) . no
Cl1 C29 3.615(3) 4_555 no
Cl1 H27 2.8800 . no
Cl1 H45 2.8400 . no
Cl1 H28 3.0900 4_555 no
Cl1 H29 2.9200 4_555 no
P1 Cl1 3.3985(11) . no
P1 C1 3.040(4) . no
P1 C6 3.483(4) . no
P1 C7 3.325(3) . no
P1 C8 3.188(4) . no
P2 Cl1 3.4383(11) . no
P2 C1 3.071(4) . no
P2 C6 3.527(4) . no
P2 C7 3.346(4) . no
P2 C8 3.206(4) . no
O1 C24 3.370(4) 3_555 no
O1 H27 2.8400 . no
O1 H33 2.8300 . no
O1 H25 2.6700 . no
O1 H24 2.7000 3_555 no
O1 H25 2.8300 3_555 no
C1 Cl1 3.518(4) . no
C1 P1 3.040(4) . no
C1 P2 3.071(4) . no
C1 C8 3.110(6) . no
C1 C25 3.375(5) . no
C1 C26 3.600(5) . no
C1 C27 3.303(5) . no
C1 C33 3.445(5) . no
C1 C45 3.359(5) . no
C6 C8 2.570(5) . no
C6 C14 3.266(5) . no
C6 C19 3.284(5) . no
C6 C38 3.295(5) . no
C6 Cl1 3.421(4) . no
C6 P1 3.483(4) . no
C6 P2 3.527(4) . no
C6 C43 3.361(6) . no
C7 C9 2.519(5) . no
C7 C19 3.389(5) . no
C7 C38 3.526(5) . no
C7 C14 3.526(5) . no
C7 P1 3.325(3) . no
C7 P2 3.346(4) . no
C7 C5 2.705(5) . no
C7 C43 3.438(5) . no
C8 P1 3.188(4) . no
C8 C1 3.110(6) . no
C8 C6 2.570(5) . no
C8 P2 3.206(4) . no
C8 C25 3.445(5) . no
C8 C32 3.526(5) . no
C8 C33 3.361(6) . no
C8 C20 3.506(5) . no
C9 C25 3.348(5) . no
C9 C33 3.273(6) . no
C9 C13 3.528(7) . no
C13 C9 3.528(7) . no
C15 C31 3.305(4) . no
C19 C6 3.284(5) . no
C19 C21 3.195(4) . no
C19 C7 3.389(5) . no
C21 C31 3.423(4) . no
C21 C19 3.195(4) . no
C22 C22 3.401(4) 3_655 no
C22 C35 3.599(5) 1_655 no
C24 O1 3.370(4) 3_555 no
C24 C33 3.368(4) 3_555 no
C25 C9 3.348(5) . no
C25 C34 3.561(4) 3_555 no
C25 C1 3.375(5) . no
C25 C33 3.523(4) 3_555 no
C25 C8 3.445(5) . no
C27 Cl1 3.421(3) . no
C27 C1 3.303(5) . no
C29 Cl1 3.615(3) 4_554 no
C31 C21 3.423(4) . no
C31 C15 3.305(4) . no
C33 C8 3.361(6) . no
C33 C24 3.368(4) 3_555 no
C33 C25 3.523(4) 3_555 no
C33 C9 3.273(6) . no
C33 C1 3.445(5) . no
C34 C25 3.561(4) 3_555 no
C35 C42 3.598(5) 3_556 no
C35 C22 3.599(5) 1_455 no
C37 C49 3.367(5) . no
C37 C43 3.223(5) . no
C39 C49 3.410(5) . no
C42 C35 3.598(5) 3_556 no
C43 C6 3.361(6) . no
C43 C37 3.223(5) . no
C43 C7 3.438(5) . no
C45 C1 3.359(5) . no
C45 Cl1 3.419(3) . no
C49 C39 3.410(5) . no
C49 C37 3.367(5) . no
C1 H33 2.6500 . no
C1 H25 2.5700 . no
C1 H45 2.6800 . no
C1 H27 2.6100 . no
C7 H19 3.0700 . no
C7 H10B 2.7900 . no
C8 H33 2.9100 . no
C8 H25 3.0500 . no
C9 H12A 2.8700 . no
C9 H25 3.0000 . no
C9 H13C 2.9900 . no
C9 H33 2.8400 . no
C10 H13C 2.7000 . no
C11 H2C 3.0000 3_656 no
C12 H9 2.8200 . no
C13 H39 2.9400 2_545 no
C13 H10A 2.7800 . no
C14 H31 2.9400 . no
C14 H5B 2.9800 . no
C14 H21 2.7400 . no
C15 H48 3.0100 1_655 no
C15 H5B 2.8600 . no
C15 H31 3.0700 . no
C16 H5B 3.0800 . no
C16 H48 3.0000 1_655 no
C19 H21 2.7300 . no
C20 H31 3.0800 . no
C20 H19 2.8800 . no
C21 H19 2.9000 . no
C21 H31 2.8700 . no
C24 H12A 2.7400 . no
C25 H9 3.0100 . no
C26 H15 2.7500 . no
C27 H34 2.9500 3_555 no
C29 H2A 2.9500 1_554 no
C30 H23 3.0300 3_655 no
C30 H2A 2.9600 1_554 no
C31 H23 3.0600 3_655 no
C31 H15 2.9500 . no
C32 H49 3.0800 . no
C32 H43 2.8300 . no
C33 H9 2.9700 . no
C34 H42 3.1000 3_556 no
C35 H42 2.9000 3_556 no
C35 H22 2.8100 1_455 no
C36 H42 2.9200 3_556 no
C37 H49 2.8000 . no
C37 H43 2.8600 . no
C38 H49 3.0000 . no
C38 H37 2.8000 . no
C39 H13B 3.0900 2_555 no
C39 H5A 2.8800 . no
C40 H5A 3.0100 . no
C41 H10A 3.0600 3_556 no
C42 H10A 2.8900 3_556 no
C43 H37 2.8200 . no
C44 H24 3.1000 3_555 no
C44 H39 2.7700 . no
C45 H24 2.9000 3_555 no
C47 H11A 3.0200 2_555 no
C49 H37 3.0700 . no
C49 H39 3.0700 . no
H2A C29 2.9500 1_556 no
H2A C30 2.9600 1_556 no
H2A H29 2.5700 1_556 no
H2A H30 2.5900 1_556 no
H2A H35 2.5000 3_556 no
H2B H16 2.5200 4_555 no
H2C H4B 2.5700 . no
H2C C11 3.0000 3_656 no
H2C H11B 2.2800 3_656 no
H3A H5B 2.5000 . no
H3B H5A 2.5100 . no
H4B H2C 2.5700 . no
H5A C39 2.8800 . no
H5A C40 3.0100 . no
H5A H3B 2.5100 . no
H5B C14 2.9800 . no
H5B C15 2.8600 . no
H5B C16 3.0800 . no
H5B H3A 2.5000 . no
H9 C12 2.8200 . no
H9 C25 3.0100 . no
H9 C33 2.9700 . no
H9 H12A 2.4100 . no
H9 H13C 2.5600 . no
H9 H25 2.5200 . no
H9 H33 2.3900 . no
H10A C13 2.7800 . no
H10A H13C 2.2800 . no
H10A C41 3.0600 3_556 no
H10A C42 2.8900 3_556 no
H10B C7 2.7900 . no
H10B H18 2.5200 3_656 no
H11A C47 3.0200 2_545 no
H11A H17 2.4100 3_656 no
H11B H2C 2.2800 3_656 no
H12A C9 2.8700 . no
H12A C24 2.7400 . no
H12A H9 2.4100 . no
H12A H24 2.5000 . no
H13B C39 3.0900 2_545 no
H13B H39 2.4000 2_545 no
H13C C9 2.9900 . no
H13C C10 2.7000 . no
H13C H9 2.5600 . no
H13C H10A 2.2800 . no
H15 C26 2.7500 . no
H15 C31 2.9500 . no
H16 H2B 2.5200 4_554 no
H16 H47 2.5800 4_655 no
H17 H11A 2.4100 3_656 no
H18 H10B 2.5200 3_656 no
H19 C7 3.0700 . no
H19 C20 2.8800 . no
H19 C21 2.9000 . no
H21 C14 2.7400 . no
H21 C19 2.7300 . no
H21 H31 2.4700 . no
H22 C35 2.8100 1_655 no
H22 H35 2.5000 1_655 no
H23 C30 3.0300 3_655 no
H23 C31 3.0600 3_655 no
H23 H30 2.4400 3_655 no
H23 H31 2.5000 3_655 no
H24 H12A 2.5000 . no
H24 O1 2.7000 3_555 no
H24 C44 3.1000 3_555 no
H24 C45 2.9000 3_555 no
H25 Ru1 3.2800 . no
H25 O1 2.6700 . no
H25 C1 2.5700 . no
H25 C8 3.0500 . no
H25 C9 3.0000 . no
H25 H9 2.5200 . no
H25 O1 2.8300 3_555 no
H27 Ru1 3.1800 . no
H27 Cl1 2.8800 . no
H27 O1 2.8400 . no
H27 C1 2.6100 . no
H28 Cl1 3.0900 4_554 no
H29 H2A 2.5700 1_554 no
H29 Cl1 2.9200 4_554 no
H30 H2A 2.5900 1_554 no
H30 H23 2.4400 3_655 no
H31 C14 2.9400 . no
H31 C15 3.0700 . no
H31 C20 3.0800 . no
H31 C21 2.8700 . no
H31 H21 2.4700 . no
H31 H23 2.5000 3_655 no
H33 Ru1 3.2400 . no
H33 O1 2.8300 . no
H33 C1 2.6500 . no
H33 C8 2.9100 . no
H33 C9 2.8400 . no
H33 H9 2.3900 . no
H34 C27 2.9500 3_555 no
H35 H22 2.5000 1_455 no
H35 H2A 2.5000 3_556 no
H37 C38 2.8000 . no
H37 C43 2.8200 . no
H37 C49 3.0700 . no
H37 H49 2.3200 . no
H39 C44 2.7700 . no
H39 C49 3.0700 . no
H39 C13 2.9400 2_555 no
H39 H13B 2.4000 2_555 no
H42 C34 3.1000 3_556 no
H42 C35 2.9000 3_556 no
H42 C36 2.9200 3_556 no
H43 C32 2.8300 . no
H43 C37 2.8600 . no
H45 Ru1 3.1700 . no
H45 Cl1 2.8400 . no
H45 C1 2.6800 . no
H47 H16 2.5800 4_454 no
H48 C15 3.0100 1_455 no
H48 C16 3.0000 1_455 no
H49 C32 3.0800 . no
H49 C37 2.8000 . no
H49 C38 3.0000 . no
H49 H37 2.3200 . no

loop_
_geom_torsion_atom_site_label_1
_geom_torsion_atom_site_label_2
_geom_torsion_atom_site_label_3
_geom_torsion_atom_site_label_4
_geom_torsion
_geom_torsion_publ_flag
Cl1 Ru1 P1 C14 69.68(10) no
C1 Ru1 P1 C14 175.38(14) no
C6 Ru1 P1 C14 -15.68(13) no
C7 Ru1 P1 C14 -44.71(13) no
C8 Ru1 P1 C14 -82.05(15) no
Cl1 Ru1 P1 C20 -169.81(10) no
C1 Ru1 P1 C20 -64.11(14) no
C6 Ru1 P1 C20 104.83(13) no
C7 Ru1 P1 C20 75.81(13) no
C8 Ru1 P1 C20 38.47(15) no
Cl1 Ru1 P1 C26 -50.16(10) no
C1 Ru1 P1 C26 55.54(14) no
C6 Ru1 P1 C26 -135.52(13) no
C7 Ru1 P1 C26 -164.55(13) no
C8 Ru1 P1 C26 158.11(15) no
Cl1 Ru1 P2 C32 170.41(10) no
C1 Ru1 P2 C32 64.74(14) no
C6 Ru1 P2 C32 -104.25(13) no
C7 Ru1 P2 C32 -75.21(13) no
C8 Ru1 P2 C32 -37.86(15) no
Cl1 Ru1 P2 C38 -69.34(10) no
C1 Ru1 P2 C38 -175.01(14) no
C6 Ru1 P2 C38 16.01(13) no
C7 Ru1 P2 C38 45.05(13) no
C8 Ru1 P2 C38 82.39(15) no
Cl1 Ru1 P2 C44 49.93(10) no
C1 Ru1 P2 C44 -55.75(14) no
C6 Ru1 P2 C44 135.27(13) no
C7 Ru1 P2 C44 164.31(13) no
C8 Ru1 P2 C44 -158.34(15) no
Cl1 Ru1 C8 C9 -177.2(4) no
P1 Ru1 C8 C9 -89.2(6) no
P2 Ru1 C8 C9 91.4(6) no
Cl1 Ru1 C6 C5 -1.2(3) no
P1 Ru1 C6 C5 87.2(3) no
P2 Ru1 C6 C5 -90.6(3) no
C7 Ru1 C6 C5 178.9(5) no
C8 Ru1 C6 C5 178.3(4) no
Cl1 Ru1 C6 C7 179.9(3) no
P1 Ru1 C6 C7 -91.7(3) no
P2 Ru1 C6 C7 90.5(3) no
C8 Ru1 C6 C7 -0.6(3) no
P1 Ru1 C8 C7 89.6(2) no
Cl1 Ru1 C7 C6 -0.1(3) no
P1 Ru1 C7 C6 88.3(3) no
P2 Ru1 C7 C6 -90.0(3) no
C1 Ru1 C7 C6 178.1(3) no
C8 Ru1 C7 C6 179.1(4) no
Cl1 Ru1 C7 C8 -179.2(2) no
P1 Ru1 C7 C8 -90.8(2) no
P2 Ru1 C7 C8 90.9(2) no
C1 Ru1 C7 C8 -1.1(4) no
C6 Ru1 C7 C8 -179.1(4) no
C6 Ru1 C8 C7 0.5(2) no
C1 Ru1 C8 C9 0.5(6) no
P2 Ru1 C8 C7 -89.9(2) no
Cl1 Ru1 C8 C7 1.5(4) no
C7 Ru1 C8 C9 -178.8(7) no
C1 Ru1 C8 C7 179.3(2) no
C6 Ru1 C8 C9 -178.3(6) no
Ru1 P1 C20 C21 -154.1(2) no
Ru1 P1 C26 C27 -9.8(3) no
C20 P1 C14 C19 -45.0(2) no
C26 P1 C14 C15 34.4(3) no
C20 P1 C26 C31 -57.7(2) no
C26 P1 C14 C19 -150.0(2) no
C14 P1 C26 C27 -134.9(2) no
C26 P1 C20 C21 78.5(2) no
Ru1 P1 C14 C19 83.1(2) no
C26 P1 C20 C25 -95.9(2) no
C20 P1 C14 C15 139.4(2) no
C20 P1 C26 C27 118.4(2) no
Ru1 P1 C14 C15 -92.5(2) no
C14 P1 C20 C25 157.3(2) no
C14 P1 C20 C21 -28.4(3) no
Ru1 P1 C20 C25 31.6(2) no
Ru1 P1 C26 C31 174.23(19) no
C14 P1 C26 C31 49.1(2) no
C32 P2 C38 C43 41.7(3) no
C38 P2 C44 C49 -51.5(3) no
C44 P2 C32 C33 102.7(2) no
C44 P2 C38 C39 -39.5(3) no
Ru1 P2 C44 C45 7.1(3) no
C32 P2 C38 C39 -145.3(3) no
C44 P2 C32 C37 -73.9(3) no
Ru1 P2 C32 C33 -25.3(3) no
C38 P2 C32 C37 33.4(3) no
C32 P2 C44 C45 -121.6(2) no
C38 P2 C44 C45 131.0(2) no
Ru1 P2 C38 C43 -86.1(3) no
Ru1 P2 C32 C37 158.1(2) no
C44 P2 C38 C43 147.4(3) no
Ru1 P2 C38 C39 86.9(3) no
C38 P2 C32 C33 -150.0(2) no
C32 P2 C44 C49 56.0(3) no
Ru1 P2 C44 C49 -175.4(2) no
C2 C3 C4 C5 176.1(4) no
C3 C4 C5 C6 175.6(4) no
C4 C5 C6 Ru1 178.6(3) no
Ru1 C6 C7 C8 1.5(7) no
C6 C7 C8 Ru1 -1.7(8) no
Ru1 C7 C8 C9 179.0(6) no
C6 C7 C8 C9 177.3(7) no
Ru1 C8 C9 C10 179.0(4) no
C7 C8 C9 C10 0.7(8) no
C8 C9 C10 C11 -124.4(5) no
C9 C10 C11 C12 -58.7(6) no
C10 C11 C12 C13 -49.9(6) no
P1 C14 C15 C16 178.0(2) no
C15 C14 C19 C18 -2.5(4) no
C19 C14 C15 C16 2.4(4) no
P1 C14 C19 C18 -178.2(2) no
C14 C15 C16 C17 -0.2(5) no
C15 C16 C17 C18 -1.7(5) no
C16 C17 C18 C19 1.5(5) no
C17 C18 C19 C14 0.6(5) no
C25 C20 C21 C22 0.4(4) no
P1 C20 C25 C24 174.6(2) no
P1 C20 C21 C22 -174.0(2) no
C21 C20 C25 C24 -0.1(4) no
C20 C21 C22 C23 -0.5(4) no
C21 C22 C23 C24 0.3(4) no
C22 C23 C24 C25 0.1(4) no
C23 C24 C25 C20 -0.1(4) no
P1 C26 C27 C28 -175.1(2) no
P1 C26 C31 C30 176.2(2) no
C27 C26 C31 C30 0.1(4) no
C31 C26 C27 C28 1.0(4) no
C26 C27 C28 C29 -1.1(4) no
C27 C28 C29 C30 0.1(4) no
C28 C29 C30 C31 1.1(4) no
C29 C30 C31 C26 -1.2(4) no
C37 C32 C33 C34 -0.5(5) no
P2 C32 C33 C34 -177.2(2) no
C33 C32 C37 C36 0.0(5) no
P2 C32 C37 C36 176.6(3) no
C32 C33 C34 C35 0.4(5) no
C33 C34 C35 C36 0.3(5) no
C34 C35 C36 C37 -0.8(6) no
C35 C36 C37 C32 0.7(6) no
P2 C38 C39 C40 -173.7(3) no
C39 C38 C43 C42 1.1(5) no
C43 C38 C39 C40 -0.5(5) no
P2 C38 C43 C42 174.2(3) no
C38 C39 C40 C41 0.1(6) no
C39 C40 C41 C42 -0.3(6) no
C40 C41 C42 C43 1.0(6) no
C41 C42 C43 C38 -1.4(6) no
P2 C44 C45 C46 176.3(2) no
C49 C44 C45 C46 -1.3(4) no
P2 C44 C49 C48 -176.3(3) no
C45 C44 C49 C48 1.3(5) no
C44 C45 C46 C47 0.7(4) no
C45 C46 C47 C48 -0.2(5) no
C46 C47 C48 C49 0.2(5) no
C47 C48 C49 C44 -0.8(5) no
